data_4301612
loop_
_publ_author_name
'Mohammad A. Omary'
'Oussama Elbjeirami'
'Chammi S. Palehepitiya Gamage'
'Kristin M. Sherman'
'H. V. Rasika Dias'

_publ_contact_author_address
;Department of Chemistry and Biochemistry 
The University of Texas at Arlington 
700 Planetarium Place, Room 130 CPB 
Arlington, Texas 76019-0065, USA
;
_publ_contact_author_email dias@uta.edu
_publ_contact_author_fax 817-272-3808
_publ_contact_author_name 'Prof. Rasika Dias'
_publ_contact_author_phone 817-272-3813
_publ_section_title
;
Sensitization of Naphthalene Monomer Phosphorescence in a Sandwich Adduct
with an Electron-Poor Trinuclear Silver(I) Pyrazolate Complex
;
_journal_name_full 'Inorganic Chemistry'
_journal_page_first 1784
_journal_page_last 1786
_journal_paper_doi 10.1021/ic8021326
_journal_volume 48
_journal_year 2009
_chemical_formula_sum 'C27.1 H15.9 Ag3 F18 N6'
_chemical_formula_weight 1089.03
_chemical_name_common '[3,5-(CF3)2Ag]3-Napthalene-0.35hexane'
_chemical_name_systematic
; 
 ? 
;
_space_group_IT_number 14
_symmetry_cell_setting monoclinic
_symmetry_space_group_name_Hall '-P 2yn'
_symmetry_space_group_name_H-M 'P 1 21/n 1'
_atom_sites_solution_hydrogens geom
_atom_sites_solution_primary direct
_atom_sites_solution_secondary difmap
_audit_creation_method SHELXL-97
_cell_angle_alpha 90.00
_cell_angle_beta 94.462(1)
_cell_angle_gamma 90.00
_cell_formula_units_Z 4
_cell_length_a 12.9157(12)
_cell_length_b 11.3136(11)
_cell_length_c 22.115(2)
_cell_measurement_reflns_used 7296
_cell_measurement_temperature 100(2)
_cell_measurement_theta_max 28.26
_cell_measurement_theta_min 2.52
_cell_volume 3221.7(5)
_computing_cell_refinement 'Bruker SMART'
_computing_data_collection 'Bruker SMART'
_computing_data_reduction 'Bruker SAINT'
_computing_molecular_graphics 'Bruker SHELXTL'
_computing_publication_material 'Bruker SHELXTL'
_computing_structure_refinement 'SHELXL-97 (Sheldrick, 1997)'
_computing_structure_solution 'SHELXS-97 (Sheldrick, 1990)'
_diffrn_ambient_temperature 100(2)
_diffrn_measured_fraction_theta_full 0.999
_diffrn_measured_fraction_theta_max 0.999
_diffrn_measurement_device_type 'CCD area detector'
_diffrn_measurement_method 'phi and omega scans'
_diffrn_radiation_monochromator graphite
_diffrn_radiation_source 'fine-focus sealed tube'
_diffrn_radiation_type MoK\a
_diffrn_radiation_wavelength 0.71073
_diffrn_reflns_av_R_equivalents 0.0199
_diffrn_reflns_av_sigmaI/netI 0.0171
_diffrn_reflns_limit_h_max 15
_diffrn_reflns_limit_h_min -15
_diffrn_reflns_limit_k_max 13
_diffrn_reflns_limit_k_min -13
_diffrn_reflns_limit_l_max 27
_diffrn_reflns_limit_l_min -26
_diffrn_reflns_number 24634
_diffrn_reflns_theta_full 26.00
_diffrn_reflns_theta_max 26.00
_diffrn_reflns_theta_min 1.85
_exptl_absorpt_coefficient_mu 1.943
_exptl_absorpt_correction_T_max 0.7891
_exptl_absorpt_correction_T_min 0.5691
_exptl_absorpt_correction_type multi-scan
_exptl_absorpt_process_details sadabs
_exptl_crystal_colour colorless
_exptl_crystal_density_diffrn 2.250
_exptl_crystal_density_method 'not measured'
_exptl_crystal_description parallelpipe
_exptl_crystal_F_000 2094
_exptl_crystal_size_max 0.33
_exptl_crystal_size_mid 0.32
_exptl_crystal_size_min 0.13
_refine_diff_density_max 0.744
_refine_diff_density_min -0.738
_refine_diff_density_rms 0.081
_refine_ls_extinction_method none
_refine_ls_goodness_of_fit_ref 1.045
_refine_ls_hydrogen_treatment constr
_refine_ls_matrix_type full
_refine_ls_number_parameters 469
_refine_ls_number_reflns 6323
_refine_ls_number_restraints 0
_refine_ls_restrained_S_all 1.045
_refine_ls_R_factor_all 0.0260
_refine_ls_R_factor_gt 0.0243
_refine_ls_shift/su_max 0.002
_refine_ls_shift/su_mean 0.000
_refine_ls_structure_factor_coef Fsqd
_refine_ls_weighting_details 'calc w=1/[\s^2^(Fo^2^)+(0.0257P)^2^+4.9377P] where P=(Fo^2^+2Fc^2^)/3'
_refine_ls_weighting_scheme calc
_refine_ls_wR_factor_gt 0.0566
_refine_ls_wR_factor_ref 0.0576
_reflns_number_gt 5922
_reflns_number_total 6323
_reflns_threshold_expression >2sigma(I)
_cod_data_source_file ic8021326_si_002.cif
_cod_data_source_block dias337s
_cod_depositor_comments
;
The following automatic conversions were performed:
'_symmetry_cell_setting' value 'Monoclinic' changed to 'monoclinic'
according to '/home/saulius/struct/CIF-dictionaries/cif_core.dic'
dictionary named 'cif_core.dic' version 2.4.1 from 2010-06-29.

Automatic conversion script
Id: cif_fix_enum 1527 2010-12-29 10:47:43Z saulius 
;
_cod_original_sg_symbol_H-M 'P 21/n'
_cod_original_formula_sum 'C27.10 H15.90 Ag3 F18 N6'
_cod_database_code 4301612

loop_
_symmetry_equiv_pos_as_xyz
'x, y, z'
'-x+1/2, y+1/2, -z+1/2'
'-x, -y, -z'
'x-1/2, -y-1/2, z-1/2'

loop_
_atom_site_label
_atom_site_type_symbol
_atom_site_fract_x
_atom_site_fract_y
_atom_site_fract_z
_atom_site_U_iso_or_equiv
_atom_site_adp_type
_atom_site_occupancy
_atom_site_symmetry_multiplicity
_atom_site_calc_flag
_atom_site_refinement_flags
_atom_site_disorder_assembly
_atom_site_disorder_group
Ag1 Ag 0.762440(14) 0.150883(17) 0.222729(8) 0.02077(6) Uani 1 1 d . . .
Ag2 Ag 0.797476(15) 0.171448(18) 0.380601(9) 0.02256(6) Uani 1 1 d . . .
Ag3 Ag 0.550542(15) 0.136083(19) 0.311353(9) 0.02341(6) Uani 1 1 d . . .
C1 C 0.5795(2) 0.0675(2) 0.12699(11) 0.0225(5) Uani 1 1 d . . .
C2 C 0.4735(2) 0.0513(2) 0.12320(12) 0.0253(6) Uani 1 1 d . . .
H2 H 0.4288 0.0319 0.0885 0.030 Uiso 1 1 calc R . .
C3 C 0.4476(2) 0.0699(2) 0.18186(12) 0.0239(5) Uani 1 1 d . . .
C4 C 0.6525(2) 0.0527(2) 0.07883(12) 0.0248(6) Uani 1 1 d . . .
C5 C 0.3438(2) 0.0661(3) 0.20675(13) 0.0307(6) Uani 1 1 d . . .
C6 C 1.0239(2) 0.2228(2) 0.34251(12) 0.0226(5) Uani 1 1 d . . .
C7 C 1.0769(2) 0.2374(2) 0.29115(12) 0.0250(6) Uani 1 1 d . . .
H7 H 1.1486 0.2534 0.2886 0.030 Uiso 1 1 calc R . .
C8 C 1.0004(2) 0.2230(2) 0.24433(12) 0.0217(5) Uani 1 1 d . . .
C9 C 1.0665(2) 0.2257(3) 0.40703(13) 0.0299(6) Uani 1 1 d . . .
C10 C 1.0104(2) 0.2353(3) 0.17796(12) 0.0266(6) Uani 1 1 d . . .
C11 C 0.5043(2) 0.1586(3) 0.44944(14) 0.0403(8) Uani 1 1 d . . .
C12 C 0.5579(3) 0.1733(4) 0.50590(14) 0.0524(11) Uani 1 1 d . . .
H12 H 0.5304 0.1785 0.5444 0.063 Uiso 1 1 calc R . .
C13 C 0.6609(2) 0.1786(3) 0.49278(13) 0.0321(7) Uani 1 1 d . . .
C14 C 0.3905(3) 0.1484(5) 0.43269(16) 0.0636(14) Uani 1 1 d . . .
C15 C 0.7567(2) 0.1937(3) 0.53391(13) 0.0374(7) Uani 1 1 d . . .
C16 C 1.0332(3) 0.9042(3) 0.2807(2) 0.0536(11) Uani 1 1 d . . .
H16 H 1.0999 0.9055 0.3021 0.064 Uiso 1 1 calc R . .
C17 C 1.0256(3) 0.9045(3) 0.2186(2) 0.0629(13) Uani 1 1 d . . .
H17 H 1.0866 0.9073 0.1972 0.076 Uiso 1 1 calc R . .
C18 C 0.9271(4) 0.9006(3) 0.18653(18) 0.0524(10) Uani 1 1 d . . .
H18 H 0.9221 0.8989 0.1435 0.063 Uiso 1 1 calc R . .
C19 C 0.8386(3) 0.8993(3) 0.21660(14) 0.0349(7) Uani 1 1 d . . .
H19 H 0.7728 0.8962 0.1943 0.042 Uiso 1 1 calc R . .
C20 C 0.8447(2) 0.9023(2) 0.28089(13) 0.0263(6) Uani 1 1 d . . .
C21 C 0.7543(2) 0.9064(2) 0.31358(13) 0.0291(6) Uani 1 1 d . . .
H21 H 0.6878 0.9091 0.2920 0.035 Uiso 1 1 calc R . .
C22 C 0.7614(3) 0.9065(3) 0.37528(15) 0.0401(8) Uani 1 1 d . . .
H22 H 0.7001 0.9092 0.3963 0.048 Uiso 1 1 calc R . .
C23 C 0.8586(3) 0.9028(3) 0.40787(15) 0.0482(9) Uani 1 1 d . . .
H23 H 0.8627 0.9009 0.4509 0.058 Uiso 1 1 calc R . .
C24 C 0.9470(3) 0.9018(3) 0.37864(17) 0.0478(10) Uani 1 1 d . . .
H24 H 1.0123 0.9007 0.4016 0.057 Uiso 1 1 calc R . .
C25 C 0.9436(2) 0.9022(3) 0.31358(15) 0.0347(7) Uani 1 1 d . . .
F1 F 0.72517(16) 0.13655(18) 0.07952(9) 0.0475(5) Uani 1 1 d . . .
F2 F 0.70535(16) -0.04939(17) 0.08425(8) 0.0461(5) Uani 1 1 d . . .
F3 F 0.60332(15) 0.0517(2) 0.02424(8) 0.0480(5) Uani 1 1 d . . .
F4 F 0.34352(14) 0.0019(2) 0.25735(9) 0.0480(5) Uani 1 1 d . . .
F5 F 0.30964(14) 0.17325(17) 0.22103(10) 0.0459(5) Uani 1 1 d . . .
F6 F 0.27300(13) 0.01917(19) 0.16695(9) 0.0474(5) Uani 1 1 d . . .
F7 F 1.1011(2) 0.11994(18) 0.42619(9) 0.0604(7) Uani 1 1 d . . .
F8 F 1.14657(13) 0.29885(16) 0.41545(8) 0.0342(4) Uani 1 1 d . . .
F9 F 0.99587(14) 0.2614(2) 0.44426(8) 0.0565(6) Uani 1 1 d . . .
F10 F 0.93538(15) 0.17918(17) 0.14418(7) 0.0384(4) Uani 1 1 d . . .
F11 F 1.09943(15) 0.1943(2) 0.16206(9) 0.0571(6) Uani 1 1 d . . .
F12 F 1.00339(17) 0.34885(17) 0.15993(8) 0.0449(5) Uani 1 1 d . . .
F13 F 0.33789(16) 0.1564(3) 0.48181(10) 0.0782(9) Uani 1 1 d . . .
F14 F 0.36565(17) 0.0442(3) 0.40544(12) 0.0876(10) Uani 1 1 d . . .
F15 F 0.35617(17) 0.2304(4) 0.39411(12) 0.0993(12) Uani 1 1 d . . .
F16 F 0.73841(17) 0.1870(3) 0.59139(9) 0.0851(10) Uani 1 1 d . . .
F17 F 0.82657(15) 0.1117(2) 0.52442(9) 0.0559(6) Uani 1 1 d . . .
F18 F 0.8046(2) 0.2948(2) 0.52587(13) 0.0830(9) Uani 1 1 d . . .
N1 N 0.53278(17) 0.0964(2) 0.21869(10) 0.0228(5) Uani 1 1 d . . .
N2 N 0.61540(16) 0.09450(19) 0.18443(9) 0.0209(4) Uani 1 1 d . . .
N3 N 0.90779(16) 0.20143(19) 0.26609(9) 0.0207(4) Uani 1 1 d . . .
N4 N 0.92292(17) 0.20085(19) 0.32765(9) 0.0209(4) Uani 1 1 d . . .
N5 N 0.66847(17) 0.1681(2) 0.43290(10) 0.0246(5) Uani 1 1 d . . .
N6 N 0.57130(18) 0.1557(2) 0.40586(10) 0.0257(5) Uani 1 1 d . . .

loop_
_atom_site_aniso_label
_atom_site_aniso_U_11
_atom_site_aniso_U_22
_atom_site_aniso_U_33
_atom_site_aniso_U_23
_atom_site_aniso_U_13
_atom_site_aniso_U_12
Ag1 0.01763(10) 0.02586(11) 0.01851(10) -0.00136(7) -0.00046(7) -0.00115(7)
Ag2 0.01838(10) 0.03140(12) 0.01812(10) -0.00027(8) 0.00279(7) 0.00027(8)
Ag3 0.02030(11) 0.03218(12) 0.01768(10) -0.00158(8) 0.00106(7) 0.00076(8)
C1 0.0278(14) 0.0206(13) 0.0187(12) -0.0005(10) -0.0018(10) 0.0001(10)
C2 0.0266(14) 0.0260(14) 0.0224(13) -0.0025(11) -0.0048(10) -0.0014(11)
C3 0.0210(13) 0.0242(13) 0.0256(13) -0.0010(11) -0.0041(10) 0.0000(10)
C4 0.0302(14) 0.0234(13) 0.0200(13) -0.0001(10) -0.0023(10) 0.0006(11)
C5 0.0233(14) 0.0348(16) 0.0335(16) -0.0051(12) -0.0010(11) -0.0039(12)
C6 0.0200(13) 0.0252(13) 0.0218(13) -0.0005(10) -0.0029(10) 0.0012(10)
C7 0.0186(13) 0.0288(14) 0.0277(14) 0.0007(11) 0.0020(10) -0.0016(11)
C8 0.0203(13) 0.0235(13) 0.0215(13) -0.0007(10) 0.0027(10) 0.0009(10)
C9 0.0248(14) 0.0396(17) 0.0248(14) -0.0016(12) -0.0021(11) -0.0044(12)
C10 0.0218(13) 0.0334(15) 0.0250(14) 0.0017(11) 0.0056(11) 0.0000(11)
C11 0.0191(15) 0.079(3) 0.0231(15) 0.0024(15) 0.0039(11) 0.0078(15)
C12 0.0294(17) 0.110(3) 0.0191(15) -0.0008(17) 0.0065(13) 0.0145(19)
C13 0.0262(15) 0.0525(19) 0.0174(13) -0.0028(12) -0.0006(11) 0.0080(13)
C14 0.0211(17) 0.145(5) 0.0255(17) 0.011(2) 0.0054(14) 0.010(2)
C15 0.0293(16) 0.061(2) 0.0214(14) -0.0059(14) 0.0005(12) 0.0091(15)
C16 0.0287(17) 0.0261(17) 0.106(4) 0.0014(19) 0.0051(19) -0.0013(13)
C17 0.061(3) 0.0242(17) 0.110(4) 0.001(2) 0.052(3) -0.0006(17)
C18 0.089(3) 0.0234(16) 0.049(2) 0.0021(15) 0.031(2) 0.0056(18)
C19 0.052(2) 0.0196(14) 0.0323(15) -0.0001(12) 0.0015(14) 0.0035(13)
C20 0.0315(15) 0.0158(12) 0.0309(14) 0.0023(11) -0.0022(11) 0.0021(11)
C21 0.0314(15) 0.0198(13) 0.0358(15) 0.0001(12) -0.0003(12) 0.0004(11)
C22 0.062(2) 0.0238(15) 0.0355(17) -0.0004(13) 0.0124(15) -0.0032(14)
C23 0.085(3) 0.0304(17) 0.0275(16) 0.0027(13) -0.0048(17) -0.0066(18)
C24 0.058(2) 0.0245(16) 0.055(2) 0.0047(15) -0.0355(19) -0.0034(15)
C25 0.0327(16) 0.0179(13) 0.0518(19) 0.0024(13) -0.0071(14) -0.0006(11)
F1 0.0466(12) 0.0486(12) 0.0507(12) -0.0214(9) 0.0255(9) -0.0208(9)
F2 0.0628(13) 0.0427(11) 0.0354(10) 0.0074(8) 0.0193(9) 0.0220(10)
F3 0.0401(10) 0.0850(16) 0.0184(8) 0.0040(9) -0.0003(7) 0.0031(10)
F4 0.0312(10) 0.0684(14) 0.0460(11) 0.0164(10) 0.0129(8) 0.0037(9)
F5 0.0267(9) 0.0380(10) 0.0740(14) -0.0114(10) 0.0106(9) 0.0040(8)
F6 0.0232(9) 0.0668(14) 0.0516(12) -0.0199(10) -0.0016(8) -0.0125(9)
F7 0.0931(18) 0.0363(11) 0.0452(12) 0.0102(9) -0.0373(12) -0.0069(11)
F8 0.0249(8) 0.0429(10) 0.0335(9) -0.0071(8) -0.0057(7) -0.0047(7)
F9 0.0284(10) 0.118(2) 0.0235(9) -0.0136(11) 0.0015(7) -0.0113(11)
F10 0.0433(10) 0.0523(11) 0.0198(8) -0.0040(7) 0.0035(7) -0.0161(9)
F11 0.0334(11) 0.1056(19) 0.0342(10) 0.0088(11) 0.0152(8) 0.0218(11)
F12 0.0696(14) 0.0388(11) 0.0266(9) 0.0061(8) 0.0054(9) -0.0089(9)
F13 0.0256(10) 0.178(3) 0.0330(11) 0.0071(14) 0.0136(9) 0.0085(13)
F14 0.0303(12) 0.171(3) 0.0597(15) -0.0190(18) -0.0074(11) -0.0151(16)
F15 0.0254(11) 0.203(4) 0.0695(17) 0.059(2) 0.0052(11) 0.0307(16)
F16 0.0402(12) 0.198(3) 0.0168(10) -0.0109(14) -0.0011(8) 0.0090(16)
F17 0.0370(11) 0.0821(16) 0.0457(12) -0.0170(11) -0.0166(9) 0.0233(11)
F18 0.094(2) 0.0592(15) 0.0860(19) 0.0068(14) -0.0563(16) -0.0205(14)
N1 0.0201(11) 0.0258(12) 0.0222(11) -0.0031(9) 0.0000(9) 0.0012(9)
N2 0.0201(11) 0.0224(11) 0.0200(11) -0.0017(9) 0.0006(8) -0.0010(9)
N3 0.0207(11) 0.0244(11) 0.0168(10) 0.0010(9) 0.0009(8) 0.0001(9)
N4 0.0209(11) 0.0232(11) 0.0183(10) 0.0003(9) -0.0002(8) 0.0011(9)
N5 0.0195(11) 0.0336(13) 0.0207(11) -0.0012(9) 0.0016(9) 0.0028(9)
N6 0.0200(11) 0.0384(13) 0.0189(11) 0.0006(9) 0.0035(9) 0.0029(10)

loop_
_atom_type_symbol
_atom_type_description
_atom_type_scat_dispersion_real
_atom_type_scat_dispersion_imag
_atom_type_scat_source
C C 0.0033 0.0016 'International Tables Vol C Tables 4.2.6.8 and 6.1.1.4'
H H 0.0000 0.0000 'International Tables Vol C Tables 4.2.6.8 and 6.1.1.4'
N N 0.0061 0.0033 'International Tables Vol C Tables 4.2.6.8 and 6.1.1.4'
F F 0.0171 0.0103 'International Tables Vol C Tables 4.2.6.8 and 6.1.1.4'
Ag Ag -0.8971 1.1015 'International Tables Vol C Tables 4.2.6.8 and 6.1.1.4'

loop_
_geom_angle_atom_site_label_1
_geom_angle_atom_site_label_2
_geom_angle_atom_site_label_3
_geom_angle
_geom_angle_site_symmetry_1
_geom_angle_site_symmetry_3
_geom_angle_publ_flag
N2 Ag1 N3 176.40(8) . . ?
N4 Ag2 N5 171.86(9) . . ?
N1 Ag3 N6 173.62(9) . . ?
N2 C1 C2 110.7(2) . . ?
N2 C1 C4 120.5(2) . . ?
C2 C1 C4 128.6(2) . . ?
C1 C2 C3 103.6(2) . . ?
C1 C2 H2 128.2 . . ?
C3 C2 H2 128.2 . . ?
N1 C3 C2 110.8(2) . . ?
N1 C3 C5 119.8(2) . . ?
C2 C3 C5 129.3(2) . . ?
F3 C4 F1 107.7(2) . . ?
F3 C4 F2 106.2(2) . . ?
F1 C4 F2 105.0(2) . . ?
F3 C4 C1 111.7(2) . . ?
F1 C4 C1 113.4(2) . . ?
F2 C4 C1 112.3(2) . . ?
F6 C5 F4 106.9(2) . . ?
F6 C5 F5 107.2(2) . . ?
F4 C5 F5 105.8(2) . . ?
F6 C5 C3 111.1(2) . . ?
F4 C5 C3 112.8(2) . . ?
F5 C5 C3 112.7(2) . . ?
N4 C6 C7 110.8(2) . . ?
N4 C6 C9 121.2(2) . . ?
C7 C6 C9 128.0(2) . . ?
C6 C7 C8 103.3(2) . . ?
C6 C7 H7 128.3 . . ?
C8 C7 H7 128.3 . . ?
N3 C8 C7 110.9(2) . . ?
N3 C8 C10 121.1(2) . . ?
C7 C8 C10 127.9(2) . . ?
F8 C9 F7 106.1(2) . . ?
F8 C9 F9 106.7(2) . . ?
F7 C9 F9 107.6(3) . . ?
F8 C9 C6 112.0(2) . . ?
F7 C9 C6 112.0(2) . . ?
F9 C9 C6 112.1(2) . . ?
F11 C10 F10 107.1(2) . . ?
F11 C10 F12 107.3(2) . . ?
F10 C10 F12 105.0(2) . . ?
F11 C10 C8 112.1(2) . . ?
F10 C10 C8 113.0(2) . . ?
F12 C10 C8 111.8(2) . . ?
N6 C11 C12 110.1(3) . . ?
N6 C11 C14 119.8(3) . . ?
C12 C11 C14 130.1(3) . . ?
C13 C12 C11 103.7(3) . . ?
C13 C12 H12 128.2 . . ?
C11 C12 H12 128.2 . . ?
N5 C13 C12 110.4(3) . . ?
N5 C13 C15 119.5(3) . . ?
C12 C13 C15 130.1(3) . . ?
F15 C14 F13 108.3(4) . . ?
F15 C14 F14 105.7(3) . . ?
F13 C14 F14 107.7(4) . . ?
F15 C14 C11 112.5(4) . . ?
F13 C14 C11 110.4(3) . . ?
F14 C14 C11 111.9(4) . . ?
F16 C15 F18 107.6(3) . . ?
F16 C15 F17 106.8(3) . . ?
F18 C15 F17 104.7(3) . . ?
F16 C15 C13 112.4(3) . . ?
F18 C15 C13 113.2(3) . . ?
F17 C15 C13 111.6(3) . . ?
C17 C16 C25 121.2(4) . . ?
C17 C16 H16 119.4 . . ?
C25 C16 H16 119.4 . . ?
C16 C17 C18 119.7(3) . . ?
C16 C17 H17 120.1 . . ?
C18 C17 H17 120.1 . . ?
C19 C18 C17 120.9(4) . . ?
C19 C18 H18 119.6 . . ?
C17 C18 H18 119.6 . . ?
C18 C19 C20 120.3(3) . . ?
C18 C19 H19 119.9 . . ?
C20 C19 H19 119.9 . . ?
C25 C20 C19 119.3(3) . . ?
C25 C20 C21 118.9(3) . . ?
C19 C20 C21 121.8(3) . . ?
C22 C21 C20 121.1(3) . . ?
C22 C21 H21 119.5 . . ?
C20 C21 H21 119.5 . . ?
C21 C22 C23 120.3(3) . . ?
C21 C22 H22 119.9 . . ?
C23 C22 H22 119.9 . . ?
C24 C23 C22 120.7(3) . . ?
C24 C23 H23 119.7 . . ?
C22 C23 H23 119.7 . . ?
C23 C24 C25 121.1(3) . . ?
C23 C24 H24 119.4 . . ?
C25 C24 H24 119.4 . . ?
C16 C25 C20 118.6(3) . . ?
C16 C25 C24 123.5(3) . . ?
C20 C25 C24 117.8(3) . . ?
C3 N1 N2 107.4(2) . . ?
C3 N1 Ag3 131.33(18) . . ?
N2 N1 Ag3 121.29(16) . . ?
C1 N2 N1 107.5(2) . . ?
C1 N2 Ag1 132.47(18) . . ?
N1 N2 Ag1 119.48(16) . . ?
C8 N3 N4 107.2(2) . . ?
C8 N3 Ag1 131.90(17) . . ?
N4 N3 Ag1 120.32(16) . . ?
C6 N4 N3 107.8(2) . . ?
C6 N4 Ag2 132.08(18) . . ?
N3 N4 Ag2 120.15(16) . . ?
C13 N5 N6 108.0(2) . . ?
C13 N5 Ag2 131.62(19) . . ?
N6 N5 Ag2 120.39(17) . . ?
C11 N6 N5 107.8(2) . . ?
C11 N6 Ag3 132.6(2) . . ?
N5 N6 Ag3 119.53(16) . . ?

loop_
_geom_bond_atom_site_label_1
_geom_bond_atom_site_label_2
_geom_bond_distance
_geom_bond_site_symmetry_2
_geom_bond_publ_flag
Ag1 N2 2.117(2) . ?
Ag1 N3 2.119(2) . ?
Ag2 N4 2.098(2) . ?
Ag2 N5 2.101(2) . ?
Ag3 N1 2.093(2) . ?
Ag3 N6 2.098(2) . ?
C1 N2 1.353(3) . ?
C1 C2 1.377(4) . ?
C1 C4 1.486(4) . ?
C2 C3 1.381(4) . ?
C2 H2 0.9500 . ?
C3 N1 1.351(3) . ?
C3 C5 1.489(4) . ?
C4 F3 1.320(3) . ?
C4 F1 1.334(3) . ?
C4 F2 1.342(3) . ?
C5 F6 1.330(3) . ?
C5 F4 1.334(4) . ?
C5 F5 1.336(3) . ?
C6 N4 1.343(3) . ?
C6 C7 1.381(4) . ?
C6 C9 1.489(4) . ?
C7 C8 1.384(4) . ?
C7 H7 0.9500 . ?
C8 N3 1.345(3) . ?
C8 C10 1.490(4) . ?
C9 F8 1.326(3) . ?
C9 F7 1.335(4) . ?
C9 F9 1.338(3) . ?
C10 F11 1.313(3) . ?
C10 F10 1.337(3) . ?
C10 F12 1.346(3) . ?
C11 N6 1.345(4) . ?
C11 C12 1.390(5) . ?
C11 C14 1.492(5) . ?
C12 C13 1.384(4) . ?
C12 H12 0.9500 . ?
C13 N5 1.341(4) . ?
C13 C15 1.488(4) . ?
C14 F15 1.314(5) . ?
C14 F13 1.329(4) . ?
C14 F14 1.352(6) . ?
C15 F16 1.313(4) . ?
C15 F18 1.318(4) . ?
C15 F17 1.322(4) . ?
C16 C17 1.371(6) . ?
C16 C25 1.414(5) . ?
C16 H16 0.9500 . ?
C17 C18 1.408(6) . ?
C17 H17 0.9500 . ?
C18 C19 1.366(5) . ?
C18 H18 0.9500 . ?
C19 C20 1.418(4) . ?
C19 H19 0.9500 . ?
C20 C25 1.418(4) . ?
C20 C21 1.421(4) . ?
C21 C22 1.360(4) . ?
C21 H21 0.9500 . ?
C22 C23 1.399(5) . ?
C22 H22 0.9500 . ?
C23 C24 1.355(6) . ?
C23 H23 0.9500 . ?
C24 C25 1.436(5) . ?
C24 H24 0.9500 . ?
N1 N2 1.356(3) . ?
N3 N4 1.360(3) . ?
N5 N6 1.355(3) . ?
